data_4106508
loop_
_publ_author_name
'Paola Romanato'
'Simon Duttwyler'
'Anthony Linden'
'Kim K. Baldridge'
'Jay S. Siegel'

_publ_section_title
;
 Competition between \p-Arene and Lone-Pair Halogen Coordination of
 Silylium Ions?
;
_journal_name_full 'Journal of the American Chemical Society'
_journal_page_first 11844
_journal_page_last 11846
_journal_paper_doi 10.1021/ja2040392
_journal_volume 133
_journal_year 2011
_chemical_absolute_configuration ad
_chemical_formula_moiety 'C26 H33 B11 Cl6 F2 Si'
_chemical_formula_sum 'C26 H33 B11 Cl6 F2 Si'
_chemical_formula_weight 743.25
_chemical_name_systematic
; 
 ? 
;
_space_group_IT_number 33
_symmetry_cell_setting orthorhombic
_symmetry_Int_Tables_number 33
_symmetry_space_group_name_Hall 'P 2c -2n'
_symmetry_space_group_name_H-M 'P n a 21'
_atom_sites_solution_hydrogens geom
_atom_sites_solution_primary direct
_atom_sites_solution_secondary difmap
_audit_creation_date 10-02-11
_audit_creation_method SHELXL-97
_cell_angle_alpha 90.00
_cell_angle_beta 90.00
_cell_angle_gamma 90.00
_cell_formula_units_Z 4
_cell_length_a 27.1144(3)
_cell_length_b 15.1513(2)
_cell_length_c 8.5484(1)
_cell_measurement_reflns_used 49656
_cell_measurement_temperature 160(1)
_cell_measurement_theta_max 30.0
_cell_measurement_theta_min 2.0
_cell_volume 3511.84(7)
_computing_cell_refinement 'DENZO-SMN (Otwinowski & Minor, 1997)'
_computing_data_collection 'COLLECT (Nonius, 2000)'
_computing_data_reduction 'DENZO-SMN and SCALEPACK (Otwinowski & Minor, 1997)'
_computing_molecular_graphics 'ORTEPII (Johnson, 1976)'
_computing_publication_material 'SHELXL97 and PLATON (Spek, 2006)'
_computing_structure_refinement 'SHELXL97 (Sheldrick, 1997)'
_computing_structure_solution 'SIR92 (Altomare et al., 1994)'
_diffrn_ambient_temperature 160(1)
_diffrn_detector '65 mm CCD camera on \k goniostat'
_diffrn_detector_area_resol_mean 9
_diffrn_measured_fraction_theta_full 0.993
_diffrn_measured_fraction_theta_max 0.993
_diffrn_measurement_device_type 'Nonius KappaCCD area-detector diffractometer'
_diffrn_measurement_method '\f and \w scans with \k offsets'
_diffrn_radiation_monochromator 'horizontally mounted graphite crystal'
_diffrn_radiation_source 'Nonius FR590 sealed tube generator'
_diffrn_radiation_type 'Mo K\a'
_diffrn_radiation_wavelength 0.71073
_diffrn_reflns_av_R_equivalents 0.0637
_diffrn_reflns_av_sigmaI/netI 0.0415
_diffrn_reflns_limit_h_max 37
_diffrn_reflns_limit_h_min -38
_diffrn_reflns_limit_k_max 21
_diffrn_reflns_limit_k_min -21
_diffrn_reflns_limit_l_max 11
_diffrn_reflns_limit_l_min -12
_diffrn_reflns_number 52378
_diffrn_reflns_theta_full 30.02
_diffrn_reflns_theta_max 30.02
_diffrn_reflns_theta_min 2.02
_diffrn_standards_decay_% 0
_diffrn_standards_number 0
_exptl_absorpt_coefficient_mu 0.554
_exptl_absorpt_correction_T_max 0.851
_exptl_absorpt_correction_T_min 0.774
_exptl_absorpt_correction_type multi-scan
_exptl_absorpt_process_details '(Blessing, 1995)'
_exptl_crystal_colour pale-yellow
_exptl_crystal_density_diffrn 1.406
_exptl_crystal_description prism
_exptl_crystal_F_000 1512
_exptl_crystal_size_max 0.40
_exptl_crystal_size_mid 0.35
_exptl_crystal_size_min 0.30
_refine_diff_density_max 0.622
_refine_diff_density_min -0.244
_refine_diff_density_rms 0.058
_refine_ls_abs_structure_details 'Flack & Bernardinelli (2000), ? Friedel pairs'
_refine_ls_abs_structure_Flack -0.03(4)
_refine_ls_extinction_method none
_refine_ls_goodness_of_fit_ref 1.029
_refine_ls_hydrogen_treatment constr
_refine_ls_matrix_type full
_refine_ls_number_parameters 422
_refine_ls_number_reflns 10038
_refine_ls_number_restraints 1
_refine_ls_restrained_S_all 1.029
_refine_ls_R_factor_all 0.0501
_refine_ls_R_factor_gt 0.0373
_refine_ls_shift/su_max 0.002
_refine_ls_shift/su_mean 0.000
_refine_ls_structure_factor_coef Fsqd
_refine_ls_weighting_details 'w=1/[\s^2^(Fo^2^)+(0.0458P)^2^+0.7658P] where P=(Fo^2^+2Fc^2^)/3'
_refine_ls_weighting_scheme calc
_refine_ls_wR_factor_gt 0.0845
_refine_ls_wR_factor_ref 0.0912
_reflns_number_gt 8628
_reflns_number_total 10039
_reflns_threshold_expression 'I > 2\s(I)'
_cod_data_source_file ja2040392_si_002.cif
_cod_data_source_block SG1003
_cod_original_sg_symbol_H-M 'P n a 21 '
_cod_database_code 4106508

loop_
_symmetry_equiv_pos_as_xyz
'x, y, z'
'-x, -y, z+1/2'
'-x+1/2, y+1/2, z+1/2'
'x+1/2, -y+1/2, z'

loop_
_atom_site_label
_atom_site_type_symbol
_atom_site_fract_x
_atom_site_fract_y
_atom_site_fract_z
_atom_site_U_iso_or_equiv
_atom_site_adp_type
_atom_site_occupancy
_atom_site_symmetry_multiplicity
_atom_site_calc_flag
_atom_site_refinement_flags
Si1 Si 0.891833(18) 0.81652(3) 0.72155(7) 0.02319(11) Uani 1 1 d .
F1 F 1.01809(6) 0.99334(12) 0.5373(3) 0.0707(6) Uani 1 1 d .
F2 F 0.90607(5) 0.80276(11) 0.29056(19) 0.0516(4) Uani 1 1 d .
C1 C 0.88870(7) 0.91908(13) 0.6007(2) 0.0261(4) Uani 1 1 d .
C2 C 0.91816(7) 0.95247(14) 0.4804(3) 0.0316(5) Uani 1 1 d .
C3 C 0.90730(9) 1.03568(16) 0.4197(3) 0.0417(6) Uani 1 1 d .
H3 H 0.9277 1.0598 0.3400 0.050 Uiso 1 1 calc R
C4 C 0.86748(8) 1.08356(15) 0.4735(3) 0.0432(6) Uani 1 1 d .
H4 H 0.8607 1.1400 0.4300 0.052 Uiso 1 1 calc R
C5 C 0.83724(8) 1.05048(14) 0.5902(3) 0.0348(5) Uani 1 1 d .
H5 H 0.8097 1.0835 0.6263 0.042 Uiso 1 1 calc R
C6 C 0.84780(7) 0.96798(13) 0.6537(3) 0.0285(4) Uani 1 1 d .
C7 C 0.92106(8) 0.83175(17) 0.9146(3) 0.0371(5) Uani 1 1 d .
H71 H 0.9140 0.7805 0.9808 0.056 Uiso 1 1 calc R
H72 H 0.9079 0.8851 0.9642 0.056 Uiso 1 1 calc R
H73 H 0.9568 0.8378 0.9014 0.056 Uiso 1 1 calc R
C8 C 0.91099(8) 0.71067(14) 0.6326(3) 0.0326(5) Uani 1 1 d .
H81 H 0.9466 0.7116 0.6133 0.049 Uiso 1 1 calc R
H82 H 0.8935 0.7022 0.5335 0.049 Uiso 1 1 calc R
H83 H 0.9030 0.6621 0.7040 0.049 Uiso 1 1 calc R
C9 C 0.96035(7) 0.90131(14) 0.4146(3) 0.0314(5) Uani 1 1 d .
C10 C 1.00889(8) 0.92449(16) 0.4387(4) 0.0440(6) Uani 1 1 d .
C11 C 1.04823(9) 0.88226(19) 0.3684(4) 0.0526(7) Uani 1 1 d .
H11 H 1.0811 0.9019 0.3857 0.063 Uiso 1 1 calc R
C12 C 1.03894(9) 0.81186(18) 0.2736(3) 0.0464(6) Uani 1 1 d .
H12 H 1.0657 0.7818 0.2255 0.056 Uiso 1 1 calc R
C13 C 0.99116(9) 0.78336(17) 0.2460(3) 0.0399(5) Uani 1 1 d .
H13 H 0.9847 0.7341 0.1805 0.048 Uiso 1 1 calc R
C14 C 0.95332(8) 0.82927(17) 0.3175(3) 0.0355(5) Uani 1 1 d .
C15 C 0.81973(7) 0.91938(12) 0.7760(2) 0.0236(4) Uani 1 1 d .
C16 C 0.81526(6) 0.82485(12) 0.7441(2) 0.0216(4) Uani 1 1 d .
C17 C 0.80033(7) 0.76795(13) 0.8699(2) 0.0231(4) Uani 1 1 d .
C18 C 0.79086(7) 0.80243(14) 1.0175(2) 0.0268(4) Uani 1 1 d .
C19 C 0.79144(7) 0.89442(14) 1.0410(2) 0.0284(4) Uani 1 1 d .
C20 C 0.80746(7) 0.95324(13) 0.9222(3) 0.0272(4) Uani 1 1 d .
C21 C 0.79762(7) 0.79806(13) 0.5788(2) 0.0251(4) Uani 1 1 d .
H211 H 0.8119 0.7408 0.5508 0.038 Uiso 1 1 calc R
H212 H 0.8082 0.8427 0.5029 0.038 Uiso 1 1 calc R
H213 H 0.7616 0.7938 0.5779 0.038 Uiso 1 1 calc R
C22 C 0.79202(8) 0.67153(13) 0.8351(3) 0.0315(4) Uani 1 1 d .
H221 H 0.8077 0.6356 0.9164 0.047 Uiso 1 1 calc R
H222 H 0.8064 0.6570 0.7331 0.047 Uiso 1 1 calc R
H223 H 0.7565 0.6593 0.8330 0.047 Uiso 1 1 calc R
C23 C 0.77566(9) 0.74221(17) 1.1508(3) 0.0388(5) Uani 1 1 d .
H231 H 0.7401 0.7482 1.1694 0.058 Uiso 1 1 calc R
H232 H 0.7937 0.7587 1.2457 0.058 Uiso 1 1 calc R
H233 H 0.7833 0.6809 1.1234 0.058 Uiso 1 1 calc R
C24 C 0.77603(11) 0.93143(17) 1.1952(3) 0.0449(6) Uani 1 1 d .
H241 H 0.7514 0.8925 1.2431 0.067 Uiso 1 1 calc R
H242 H 0.7617 0.9902 1.1797 0.067 Uiso 1 1 calc R
H243 H 0.8048 0.9360 1.2640 0.067 Uiso 1 1 calc R
C25 C 0.81263(8) 1.05010(14) 0.9593(3) 0.0387(5) Uani 1 1 d .
H251 H 0.8318 1.0790 0.8768 0.058 Uiso 1 1 calc R
H252 H 0.8296 1.0571 1.0598 0.058 Uiso 1 1 calc R
H253 H 0.7799 1.0771 0.9656 0.058 Uiso 1 1 calc R
Cl1 Cl 0.670394(19) 1.04532(4) 0.95487(7) 0.04039(13) Uani 1 1 d .
Cl2 Cl 0.718676(17) 0.97884(3) 0.57749(7) 0.03175(11) Uani 1 1 d .
Cl3 Cl 0.65054(2) 0.78735(4) 0.44157(8) 0.04224(14) Uani 1 1 d .
Cl4 Cl 0.55437(2) 0.73565(4) 0.73935(9) 0.04641(16) Uani 1 1 d .
Cl5 Cl 0.56799(2) 0.89624(5) 1.05775(7) 0.04600(15) Uani 1 1 d .
Cl6 Cl 0.678334(18) 0.81207(4) 0.85674(7) 0.03624(12) Uani 1 1 d .
C26 C 0.55793(7) 1.01216(13) 0.5874(3) 0.0278(4) Uani 1 1 d .
H26 H 0.5349 1.0504 0.5357 0.033 Uiso 1 1 calc R
B1 B 0.63088(8) 0.99764(15) 0.8085(3) 0.0262(4) Uani 1 1 d .
B2 B 0.65448(8) 0.96487(14) 0.6241(3) 0.0239(4) Uani 1 1 d .
B3 B 0.62088(8) 0.87084(15) 0.5569(3) 0.0269(4) Uani 1 1 d .
B4 B 0.57512(8) 0.84601(15) 0.7029(3) 0.0284(5) Uani 1 1 d .
B5 B 0.58145(8) 0.92450(16) 0.8582(3) 0.0289(5) Uani 1 1 d .
B6 B 0.56861(8) 1.03052(16) 0.7815(3) 0.0298(5) Uani 1 1 d .
H6 H 0.5510 1.0836 0.8537 0.036 Uiso 1 1 calc R
B7 B 0.61356(8) 1.05592(16) 0.6369(3) 0.0290(5) Uani 1 1 d .
H7 H 0.6254 1.1256 0.6142 0.035 Uiso 1 1 calc R
B8 B 0.60766(8) 0.97790(16) 0.4819(3) 0.0289(5) Uani 1 1 d .
H8 H 0.6158 0.9965 0.3578 0.035 Uiso 1 1 calc R
B9 B 0.55847(8) 0.90446(16) 0.5301(3) 0.0297(5) Uani 1 1 d .
H9 H 0.5343 0.8749 0.4376 0.036 Uiso 1 1 calc R
B10 B 0.53443(8) 0.93754(16) 0.7159(3) 0.0293(5) Uani 1 1 d .
H10 H 0.4944 0.9297 0.7450 0.035 Uiso 1 1 calc R
B11 B 0.63516(7) 0.88301(15) 0.7608(3) 0.0253(4) Uani 1 1 d .

loop_
_atom_site_aniso_label
_atom_site_aniso_U_11
_atom_site_aniso_U_22
_atom_site_aniso_U_33
_atom_site_aniso_U_23
_atom_site_aniso_U_13
_atom_site_aniso_U_12
Si1 0.0214(2) 0.0225(2) 0.0257(3) 0.0021(2) -0.0005(2) 0.00159(19)
F1 0.0433(9) 0.0570(10) 0.1118(17) -0.0272(11) 0.0118(10) -0.0167(8)
F2 0.0326(7) 0.0759(11) 0.0463(8) -0.0166(8) -0.0022(6) -0.0034(7)
C1 0.0239(8) 0.0240(9) 0.0303(10) 0.0025(8) 0.0016(8) 0.0011(7)
C2 0.0273(9) 0.0284(10) 0.0391(12) 0.0057(9) 0.0035(9) 0.0005(8)
C3 0.0377(11) 0.0352(12) 0.0522(15) 0.0178(11) 0.0110(11) -0.0018(9)
C4 0.0388(12) 0.0290(11) 0.0617(17) 0.0178(11) 0.0062(12) 0.0014(9)
C5 0.0285(9) 0.0235(9) 0.0523(14) 0.0043(10) 0.0037(10) 0.0039(8)
C6 0.0266(9) 0.0219(9) 0.0369(11) 0.0020(8) 0.0034(8) 0.0008(8)
C7 0.0290(10) 0.0480(13) 0.0343(12) 0.0010(10) -0.0074(9) -0.0027(9)
C8 0.0295(10) 0.0274(10) 0.0410(12) -0.0009(9) 0.0028(9) 0.0061(8)
C9 0.0271(9) 0.0336(11) 0.0335(11) 0.0098(9) 0.0081(8) 0.0008(8)
C10 0.0344(11) 0.0383(12) 0.0593(16) 0.0009(12) 0.0068(12) -0.0043(9)
C11 0.0252(10) 0.0556(16) 0.077(2) 0.0056(15) 0.0063(12) -0.0024(10)
C12 0.0369(12) 0.0556(15) 0.0465(15) 0.0116(12) 0.0102(11) 0.0157(11)
C13 0.0422(12) 0.0486(13) 0.0289(12) 0.0022(10) -0.0001(10) 0.0122(10)
C14 0.0268(10) 0.0484(13) 0.0314(11) 0.0058(10) 0.0005(8) 0.0002(9)
C15 0.0194(8) 0.0238(9) 0.0276(10) 0.0010(8) -0.0010(7) 0.0028(7)
C16 0.0201(8) 0.0225(8) 0.0222(9) 0.0002(7) -0.0003(7) 0.0019(6)
C17 0.0183(8) 0.0241(9) 0.0269(9) 0.0020(7) -0.0017(7) 0.0004(7)
C18 0.0221(9) 0.0350(11) 0.0232(9) 0.0010(8) -0.0010(7) 0.0024(8)
C19 0.0261(9) 0.0338(10) 0.0253(10) -0.0042(8) -0.0035(8) 0.0016(8)
C20 0.0213(8) 0.0260(9) 0.0341(11) -0.0059(8) -0.0014(8) 0.0013(7)
C21 0.0271(9) 0.0251(9) 0.0230(9) 0.0003(8) -0.0030(8) 0.0014(7)
C22 0.0383(11) 0.0246(9) 0.0316(11) 0.0022(8) 0.0018(9) -0.0013(8)
C23 0.0466(13) 0.0439(13) 0.0258(11) 0.0027(10) 0.0036(10) -0.0006(11)
C24 0.0617(16) 0.0436(14) 0.0295(12) -0.0094(10) 0.0044(11) 0.0054(12)
C25 0.0373(11) 0.0282(10) 0.0506(14) -0.0151(10) 0.0043(11) -0.0025(9)
Cl1 0.0312(2) 0.0479(3) 0.0420(3) -0.0169(3) -0.0075(2) 0.0009(2)
Cl2 0.0224(2) 0.0303(2) 0.0426(3) 0.0054(2) 0.0048(2) 0.00118(18)
Cl3 0.0332(3) 0.0385(3) 0.0550(4) -0.0205(3) 0.0001(3) 0.0047(2)
Cl4 0.0311(2) 0.0291(2) 0.0791(5) 0.0113(3) -0.0053(3) -0.0069(2)
Cl5 0.0353(3) 0.0699(4) 0.0329(3) 0.0125(3) 0.0061(2) 0.0035(3)
Cl6 0.0240(2) 0.0336(3) 0.0511(3) 0.0141(2) -0.0070(2) 0.00351(19)
C26 0.0216(9) 0.0277(9) 0.0341(11) 0.0019(8) -0.0032(8) 0.0058(7)
B1 0.0221(10) 0.0282(11) 0.0284(11) -0.0042(9) -0.0006(8) 0.0016(8)
B2 0.0194(9) 0.0217(10) 0.0304(11) 0.0019(8) 0.0005(8) 0.0024(8)
B3 0.0231(9) 0.0239(10) 0.0336(12) -0.0047(9) -0.0023(9) 0.0016(8)
B4 0.0207(9) 0.0231(10) 0.0414(13) 0.0029(9) -0.0021(9) -0.0012(8)
B5 0.0224(10) 0.0343(12) 0.0301(11) 0.0054(10) 0.0020(9) 0.0036(9)
B6 0.0229(10) 0.0302(11) 0.0363(13) -0.0048(10) -0.0003(9) 0.0052(9)
B7 0.0231(10) 0.0250(11) 0.0388(13) 0.0028(9) -0.0006(9) 0.0043(8)
B8 0.0267(11) 0.0319(11) 0.0281(12) 0.0027(9) -0.0032(9) 0.0041(9)
B9 0.0248(10) 0.0300(11) 0.0343(13) -0.0024(10) -0.0050(9) 0.0010(9)
B10 0.0198(9) 0.0335(11) 0.0347(12) 0.0018(10) -0.0021(9) 0.0009(8)
B11 0.0184(9) 0.0271(10) 0.0303(12) 0.0043(9) -0.0019(8) 0.0012(8)

loop_
_atom_type_symbol
_atom_type_description
_atom_type_number_in_cell
_atom_type_scat_dispersion_real
_atom_type_scat_dispersion_imag
_atom_type_scat_source
C C 104 0.0033 0.0016
; International Tables for Crystallography (1992). 
Vol. C, Tables 4.2.6.8 and 6.1.1.4
;
H H 132 0.0000 0.0000
; International Tables for Crystallography (1992). 
Vol. C, Tables 4.2.6.8 and 6.1.1.4
;
B B 44 0.0013 0.0007
; International Tables for Crystallography (1992). 
Vol. C, Tables 4.2.6.8 and 6.1.1.4
;
Cl Cl 24 0.1484 0.1585
; International Tables for Crystallography (1992). 
Vol. C, Tables 4.2.6.8 and 6.1.1.4
;
F F 8 0.0171 0.0103
; International Tables for Crystallography (1992). 
Vol. C, Tables 4.2.6.8 and 6.1.1.4
;
Si Si 4 0.0817 0.0704
; International Tables for Crystallography (1992). 
Vol. C, Tables 4.2.6.8 and 6.1.1.4
;

loop_
_geom_angle_atom_site_label_1
_geom_angle_atom_site_label_2
_geom_angle_atom_site_label_3
_geom_angle
C7 Si1 C8 110.83(11)
C7 Si1 C1 114.21(11)
C8 Si1 C1 120.46(10)
C7 Si1 C16 109.66(9)
C8 Si1 C16 111.69(9)
C1 Si1 C16 87.46(8)
C2 C1 C6 119.77(18)
C2 C1 Si1 133.04(15)
C6 C1 Si1 107.18(14)
C3 C2 C1 118.73(19)
C3 C2 C9 119.42(19)
C1 C2 C9 121.85(18)
C4 C3 C2 121.1(2)
C4 C3 H3 119.5
C2 C3 H3 119.5
C3 C4 C5 120.9(2)
C3 C4 H4 119.6
C5 C4 H4 119.6
C4 C5 C6 119.0(2)
C4 C5 H5 120.5
C6 C5 H5 120.5
C5 C6 C1 120.55(19)
C5 C6 C15 127.82(19)
C1 C6 C15 111.62(17)
Si1 C7 H71 109.5
Si1 C7 H72 109.5
H71 C7 H72 109.5
Si1 C7 H73 109.5
H71 C7 H73 109.5
H72 C7 H73 109.5
Si1 C8 H81 109.5
Si1 C8 H82 109.5
H81 C8 H82 109.5
Si1 C8 H83 109.5
H81 C8 H83 109.5
H82 C8 H83 109.5
C10 C9 C14 115.0(2)
C10 C9 C2 122.9(2)
C14 C9 C2 122.02(19)
F1 C10 C9 117.5(2)
F1 C10 C11 118.8(2)
C9 C10 C11 123.7(3)
C12 C11 C10 118.6(2)
C12 C11 H11 120.7
C10 C11 H11 120.7
C11 C12 C13 121.2(2)
C11 C12 H12 119.4
C13 C12 H12 119.4
C14 C13 C12 117.5(2)
C14 C13 H13 121.2
C12 C13 H13 121.2
F2 C14 C13 118.4(2)
F2 C14 C9 117.6(2)
C13 C14 C9 124.0(2)
C20 C15 C16 120.56(18)
C20 C15 C6 124.81(18)
C16 C15 C6 113.33(17)
C17 C16 C15 118.14(17)
C17 C16 C21 116.06(16)
C15 C16 C21 116.93(16)
C17 C16 Si1 108.24(12)
C15 C16 Si1 89.66(11)
C21 C16 Si1 101.95(12)
C18 C17 C16 120.40(18)
C18 C17 C22 121.05(18)
C16 C17 C22 118.43(18)
C17 C18 C19 119.97(19)
C17 C18 C23 120.4(2)
C19 C18 C23 119.42(19)
C18 C19 C20 121.52(19)
C18 C19 C24 119.7(2)
C20 C19 C24 118.8(2)
C15 C20 C19 118.97(18)
C15 C20 C25 121.7(2)
C19 C20 C25 119.3(2)
C16 C21 H211 109.5
C16 C21 H212 109.5
H211 C21 H212 109.5
C16 C21 H213 109.5
H211 C21 H213 109.5
H212 C21 H213 109.5
C17 C22 H221 109.5
C17 C22 H222 109.5
H221 C22 H222 109.5
C17 C22 H223 109.5
H221 C22 H223 109.5
H222 C22 H223 109.5
C18 C23 H231 109.5
C18 C23 H232 109.5
H231 C23 H232 109.5
C18 C23 H233 109.5
H231 C23 H233 109.5
H232 C23 H233 109.5
C19 C24 H241 109.5
C19 C24 H242 109.5
H241 C24 H242 109.5
C19 C24 H243 109.5
H241 C24 H243 109.5
H242 C24 H243 109.5
C20 C25 H251 109.5
C20 C25 H252 109.5
H251 C25 H252 109.5
C20 C25 H253 109.5
H251 C25 H253 109.5
H252 C25 H253 109.5
B10 C26 B7 115.52(17)
B10 C26 B8 115.85(16)
B7 C26 B8 63.15(14)
B10 C26 B9 63.39(14)
B7 C26 B9 115.92(15)
B8 C26 B9 63.19(14)
B10 C26 B6 62.87(14)
B7 C26 B6 62.90(14)
B8 C26 B6 115.46(16)
B9 C26 B6 115.72(17)
B10 C26 H26 117.1
B7 C26 H26 117.1
B8 C26 H26 117.1
B9 C26 H26 116.8
B6 C26 H26 117.4
B2 B1 B7 60.00(13)
B2 B1 B6 107.84(17)
B7 B1 B6 60.09(13)
B2 B1 B11 60.12(13)
B7 B1 B11 108.18(17)
B6 B1 B11 107.73(16)
B2 B1 B5 107.93(16)
B7 B1 B5 107.80(16)
B6 B1 B5 59.50(13)
B11 B1 B5 60.08(13)
B2 B1 Cl1 121.09(14)
B7 B1 Cl1 122.19(16)
B6 B1 Cl1 122.97(15)
B11 B1 Cl1 120.67(15)
B5 B1 Cl1 121.96(16)
B8 B2 B1 108.70(15)
B8 B2 B7 60.43(13)
B1 B2 B7 60.09(13)
B8 B2 B11 108.49(15)
B1 B2 B11 60.37(13)
B7 B2 B11 108.45(16)
B8 B2 B3 60.13(13)
B1 B2 B3 108.97(16)
B7 B2 B3 108.73(15)
B11 B2 B3 60.39(13)
B8 B2 Cl2 121.99(15)
B1 B2 Cl2 120.89(15)
B7 B2 Cl2 121.85(15)
B11 B2 Cl2 120.77(14)
B3 B2 Cl2 121.11(14)
B8 B3 B9 60.14(13)
B8 B3 B2 59.44(12)
B9 B3 B2 107.33(15)
B8 B3 Cl3 122.32(16)
B9 B3 Cl3 123.82(15)
B2 B3 Cl3 120.68(14)
B8 B3 B11 107.42(16)
B9 B3 B11 107.48(16)
B2 B3 B11 59.73(13)
Cl3 B3 B11 120.62(14)
B8 B3 B4 107.54(15)
B9 B3 B4 59.61(13)
B2 B3 B4 107.21(16)
Cl3 B3 B4 122.87(15)
B11 B3 B4 59.79(13)
B10 B4 B9 60.40(14)
B10 B4 B5 59.62(13)
B9 B4 B5 108.00(16)
B10 B4 Cl4 121.53(14)
B9 B4 Cl4 121.94(16)
B5 B4 Cl4 121.40(17)
B10 B4 B11 107.62(16)
B9 B4 B11 107.71(16)
B5 B4 B11 60.00(13)
Cl4 B4 B11 121.95(15)
B10 B4 B3 107.98(16)
B9 B4 B3 59.71(13)
B5 B4 B3 108.00(15)
Cl4 B4 B3 122.17(15)
B11 B4 B3 59.99(12)
B6 B5 B10 60.21(14)
B6 B5 B1 59.83(13)
B10 B5 B1 107.86(17)
B6 B5 B4 108.02(18)
B10 B5 B4 59.77(14)
B1 B5 B4 107.88(16)
B6 B5 B11 107.84(16)
B10 B5 B11 107.77(17)
B1 B5 B11 59.89(12)
B4 B5 B11 60.03(13)
B6 B5 Cl5 121.89(17)
B10 B5 Cl5 122.13(15)
B1 B5 Cl5 121.66(16)
B4 B5 Cl5 121.76(16)
B11 B5 Cl5 121.51(15)
C26 B6 B5 104.22(17)
C26 B6 B1 104.01(16)
B5 B6 B1 60.67(13)
C26 B6 B10 58.39(13)
B5 B6 B10 59.98(14)
B1 B6 B10 108.34(16)
C26 B6 B7 58.39(13)
B5 B6 B7 108.61(16)
B1 B6 B7 59.95(13)
B10 B6 B7 108.05(17)
C26 B6 H6 125.5
B5 B6 H6 122.0
B1 B6 H6 122.3
B10 B6 H6 121.4
B7 B6 H6 121.3
C26 B7 B2 103.67(16)
C26 B7 B1 104.25(16)
B2 B7 B1 59.92(13)
C26 B7 B6 58.71(13)
B2 B7 B6 107.67(16)
B1 B7 B6 59.96(13)
C26 B7 B8 58.48(13)
B2 B7 B8 59.63(13)
B1 B7 B8 107.93(16)
B6 B7 B8 108.15(17)
C26 B7 H7 125.3
B2 B7 H7 122.9
B1 B7 H7 122.4
B6 B7 H7 121.4
B8 B7 H7 121.5
C26 B8 B2 103.82(16)
C26 B8 B3 104.27(16)
B2 B8 B3 60.43(12)
C26 B8 B7 58.37(13)
B2 B8 B7 59.94(13)
B3 B8 B7 108.58(16)
C26 B8 B9 58.42(13)
B2 B8 B9 107.97(17)
B3 B8 B9 59.97(13)
B7 B8 B9 108.00(17)
C26 B8 H8 125.5
B2 B8 H8 122.5
B3 B8 H8 122.1
B7 B8 H8 121.3
B9 B8 H8 121.5
C26 B9 B4 103.90(17)
C26 B9 B3 104.18(15)
B4 B9 B3 60.68(13)
C26 B9 B8 58.38(13)
B4 B9 B8 108.18(16)
B3 B9 B8 59.89(13)
C26 B9 B10 58.21(13)
B4 B9 B10 59.67(14)
B3 B9 B10 108.17(17)
B8 B9 B10 107.60(17)
C26 B9 H9 125.5
B4 B9 H9 122.3
B3 B9 H9 122.1
B8 B9 H9 121.6
B10 B9 H9 121.7
C26 B10 B5 104.35(15)
C26 B10 B4 104.24(16)
B5 B10 B4 60.61(13)
C26 B10 B6 58.74(14)
B5 B10 B6 59.80(14)
B4 B10 B6 108.36(15)
C26 B10 B9 58.40(14)
B5 B10 B9 108.41(16)
B4 B10 B9 59.93(14)
B6 B10 B9 108.19(16)
C26 B10 H10 125.3
B5 B10 H10 122.2
B4 B10 H10 122.2
B6 B10 H10 121.3
B9 B10 H10 121.4
B2 B11 B1 59.51(13)
B2 B11 Cl6 121.75(14)
B1 B11 Cl6 121.46(15)
B2 B11 B5 107.42(15)
B1 B11 B5 60.03(13)
Cl6 B11 B5 122.02(15)
B2 B11 B4 107.66(15)
B1 B11 B4 107.95(15)
Cl6 B11 B4 122.25(14)
B5 B11 B4 59.97(13)
B2 B11 B3 59.88(13)
B1 B11 B3 107.88(16)
Cl6 B11 B3 121.64(15)
B5 B11 B3 108.17(15)
B4 B11 B3 60.22(13)

loop_
_geom_bond_atom_site_label_1
_geom_bond_atom_site_label_2
_geom_bond_distance
Si1 C7 1.845(2)
Si1 C8 1.849(2)
Si1 C1 1.868(2)
Si1 C16 2.0891(18)
F1 C10 1.364(3)
F2 C14 1.362(3)
C1 C2 1.397(3)
C1 C6 1.409(3)
C2 C3 1.395(3)
C2 C9 1.492(3)
C3 C4 1.380(3)
C3 H3 0.9500
C4 C5 1.385(3)
C4 H4 0.9500
C5 C6 1.393(3)
C5 H5 0.9500
C6 C15 1.488(3)
C7 H71 0.9800
C7 H72 0.9800
C7 H73 0.9800
C8 H81 0.9800
C8 H82 0.9800
C8 H83 0.9800
C9 C10 1.378(3)
C9 C14 1.385(3)
C10 C11 1.382(4)
C11 C12 1.363(4)
C11 H11 0.9500
C12 C13 1.386(4)
C12 H12 0.9500
C13 C14 1.382(3)
C13 H13 0.9500
C15 C20 1.391(3)
C15 C16 1.463(3)
C16 C17 1.436(3)
C16 C21 1.546(3)
C17 C18 1.390(3)
C17 C22 1.508(3)
C18 C19 1.408(3)
C18 C23 1.517(3)
C19 C20 1.419(3)
C19 C24 1.492(3)
C20 C25 1.508(3)
C21 H211 0.9800
C21 H212 0.9800
C21 H213 0.9800
C22 H221 0.9800
C22 H222 0.9800
C22 H223 0.9800
C23 H231 0.9800
C23 H232 0.9800
C23 H233 0.9800
C24 H241 0.9800
C24 H242 0.9800
C24 H243 0.9800
C25 H251 0.9800
C25 H252 0.9800
C25 H253 0.9800
Cl1 B1 1.799(2)
Cl2 B2 1.798(2)
Cl3 B3 1.794(2)
Cl4 B4 1.791(2)
Cl5 B5 1.796(3)
Cl6 B11 1.788(2)
C26 B10 1.700(3)
C26 B7 1.701(3)
C26 B8 1.703(3)
C26 B9 1.704(3)
C26 B6 1.707(4)
C26 H26 0.9599
B1 B2 1.772(3)
B1 B7 1.775(3)
B1 B6 1.776(3)
B1 B11 1.788(3)
B1 B5 1.790(3)
B2 B8 1.768(3)
B2 B7 1.774(3)
B2 B11 1.783(3)
B2 B3 1.786(3)
B3 B8 1.781(3)
B3 B9 1.782(3)
B3 B11 1.795(3)
B3 B4 1.799(3)
B4 B10 1.776(3)
B4 B9 1.780(4)
B4 B5 1.791(4)
B4 B11 1.792(3)
B5 B6 1.770(3)
B5 B10 1.773(3)
B5 B11 1.791(3)
B6 B10 1.777(3)
B6 B7 1.778(4)
B6 H6 1.1200
B7 B8 1.782(4)
B7 H7 1.1200
B8 B9 1.785(3)
B8 H8 1.1200
B9 B10 1.789(4)
B9 H9 1.1200
B10 H10 1.1200

loop_
_geom_torsion_atom_site_label_1
_geom_torsion_atom_site_label_2
_geom_torsion_atom_site_label_3
_geom_torsion_atom_site_label_4
_geom_torsion
C7 Si1 C1 C2 97.6(2)
C8 Si1 C1 C2 -38.2(3)
C16 Si1 C1 C2 -152.0(2)
C7 Si1 C1 C6 -80.97(17)
C8 Si1 C1 C6 143.25(15)
C16 Si1 C1 C6 29.48(15)
C6 C1 C2 C3 2.5(3)
Si1 C1 C2 C3 -175.88(19)
C6 C1 C2 C9 -176.9(2)
Si1 C1 C2 C9 4.7(3)
C1 C2 C3 C4 -1.8(4)
C9 C2 C3 C4 177.6(2)
C2 C3 C4 C5 0.3(4)
C3 C4 C5 C6 0.5(4)
C4 C5 C6 C1 0.3(3)
C4 C5 C6 C15 -178.3(2)
C2 C1 C6 C5 -1.7(3)
Si1 C1 C6 C5 177.01(18)
C2 C1 C6 C15 177.04(19)
Si1 C1 C6 C15 -4.2(2)
C3 C2 C9 C10 70.8(3)
C1 C2 C9 C10 -109.8(3)
C3 C2 C9 C14 -105.7(3)
C1 C2 C9 C14 73.7(3)
C14 C9 C10 F1 -178.0(2)
C2 C9 C10 F1 5.2(4)
C14 C9 C10 C11 2.3(4)
C2 C9 C10 C11 -174.5(2)
F1 C10 C11 C12 178.1(3)
C9 C10 C11 C12 -2.2(5)
C10 C11 C12 C13 0.8(4)
C11 C12 C13 C14 0.4(4)
C12 C13 C14 F2 179.4(2)
C12 C13 C14 C9 -0.2(4)
C10 C9 C14 F2 179.4(2)
C2 C9 C14 F2 -3.8(3)
C10 C9 C14 C13 -1.0(3)
C2 C9 C14 C13 175.8(2)
C5 C6 C15 C20 -54.2(3)
C1 C6 C15 C20 127.2(2)
C5 C6 C15 C16 138.8(2)
C1 C6 C15 C16 -39.8(2)
C20 C15 C16 C17 -3.1(3)
C6 C15 C16 C17 164.50(16)
C20 C15 C16 C21 143.05(18)
C6 C15 C16 C21 -49.3(2)
C20 C15 C16 Si1 -113.70(17)
C6 C15 C16 Si1 53.90(16)
C7 Si1 C16 C17 -49.69(16)
C8 Si1 C16 C17 73.57(16)
C1 Si1 C16 C17 -164.53(14)
C7 Si1 C16 C15 69.96(14)
C8 Si1 C16 C15 -166.78(13)
C1 Si1 C16 C15 -44.88(13)
C7 Si1 C16 C21 -172.55(13)
C8 Si1 C16 C21 -49.29(15)
C1 Si1 C16 C21 72.61(13)
C15 C16 C17 C18 -0.5(3)
C21 C16 C17 C18 -146.91(18)
Si1 C16 C17 C18 99.27(18)
C15 C16 C17 C22 175.57(17)
C21 C16 C17 C22 29.1(2)
Si1 C16 C17 C22 -84.69(18)
C16 C17 C18 C19 5.9(3)
C22 C17 C18 C19 -170.09(18)
C16 C17 C18 C23 -179.30(18)
C22 C17 C18 C23 4.8(3)
C17 C18 C19 C20 -7.9(3)
C23 C18 C19 C20 177.18(19)
C17 C18 C19 C24 173.5(2)
C23 C18 C19 C24 -1.4(3)
C16 C15 C20 C19 1.2(3)
C6 C15 C20 C19 -164.89(18)
C16 C15 C20 C25 178.80(18)
C6 C15 C20 C25 12.7(3)
C18 C19 C20 C15 4.3(3)
C24 C19 C20 C15 -177.12(19)
C18 C19 C20 C25 -173.34(19)
C24 C19 C20 C25 5.2(3)
B7 B1 B2 B8 -37.26(16)
B6 B1 B2 B8 0.5(2)
B11 B1 B2 B8 101.10(17)
B5 B1 B2 B8 63.4(2)
Cl1 B1 B2 B8 -148.99(16)
B6 B1 B2 B7 37.76(15)
B11 B1 B2 B7 138.37(16)
B5 B1 B2 B7 100.62(17)
Cl1 B1 B2 B7 -111.73(19)
B7 B1 B2 B11 -138.37(16)
B6 B1 B2 B11 -100.61(17)
B5 B1 B2 B11 -37.75(14)
Cl1 B1 B2 B11 109.91(18)
B7 B1 B2 B3 -101.18(17)
B6 B1 B2 B3 -63.4(2)
B11 B1 B2 B3 37.19(14)
B5 B1 B2 B3 -0.6(2)
Cl1 B1 B2 B3 147.10(15)
B7 B1 B2 Cl2 111.42(18)
B6 B1 B2 Cl2 149.18(15)
B11 B1 B2 Cl2 -110.21(17)
B5 B1 B2 Cl2 -147.96(15)
Cl1 B1 B2 Cl2 -0.3(2)
B1 B2 B3 B8 101.16(17)
B7 B2 B3 B8 37.28(16)
B11 B2 B3 B8 138.34(16)
Cl2 B2 B3 B8 -111.53(18)
B8 B2 B3 B9 -37.84(16)
B1 B2 B3 B9 63.3(2)
B7 B2 B3 B9 -0.6(2)
B11 B2 B3 B9 100.50(18)
Cl2 B2 B3 B9 -149.37(16)
B8 B2 B3 Cl3 111.82(19)
B1 B2 B3 Cl3 -147.03(16)
B7 B2 B3 Cl3 149.10(16)
B11 B2 B3 Cl3 -109.84(18)
Cl2 B2 B3 Cl3 0.3(3)
B8 B2 B3 B11 -138.34(16)
B1 B2 B3 B11 -37.18(14)
B7 B2 B3 B11 -101.06(17)
Cl2 B2 B3 B11 110.13(17)
B8 B2 B3 B4 -100.57(16)
B1 B2 B3 B4 0.6(2)
B7 B2 B3 B4 -63.3(2)
B11 B2 B3 B4 37.76(14)
Cl2 B2 B3 B4 147.90(15)
B8 B3 B4 B10 0.0(2)
B9 B3 B4 B10 -37.72(16)
B2 B3 B4 B10 62.64(19)
Cl3 B3 B4 B10 -150.63(16)
B11 B3 B4 B10 100.38(17)
B8 B3 B4 B9 37.76(16)
B2 B3 B4 B9 100.36(17)
Cl3 B3 B4 B9 -112.91(19)
B11 B3 B4 B9 138.09(17)
B8 B3 B4 B5 -62.98(19)
B9 B3 B4 B5 -100.74(17)
B2 B3 B4 B5 -0.4(2)
Cl3 B3 B4 B5 146.35(16)
B11 B3 B4 B5 37.35(15)
B8 B3 B4 Cl4 148.65(16)
B9 B3 B4 Cl4 110.88(19)
B2 B3 B4 Cl4 -148.76(15)
Cl3 B3 B4 Cl4 -2.0(3)
B11 B3 B4 Cl4 -111.02(18)
B8 B3 B4 B11 -100.33(17)
B9 B3 B4 B11 -138.10(17)
B2 B3 B4 B11 -37.74(14)
Cl3 B3 B4 B11 108.99(18)
B2 B1 B5 B6 -100.55(18)
B7 B1 B5 B6 -37.17(16)
B11 B1 B5 B6 -138.31(18)
Cl1 B1 B5 B6 112.14(19)
B2 B1 B5 B10 -62.8(2)
B7 B1 B5 B10 0.6(2)
B6 B1 B5 B10 37.72(16)
B11 B1 B5 B10 -100.59(19)
Cl1 B1 B5 B10 149.87(16)
B2 B1 B5 B4 0.3(2)
B7 B1 B5 B4 63.7(2)
B6 B1 B5 B4 100.86(18)
B11 B1 B5 B4 -37.45(15)
Cl1 B1 B5 B4 -147.00(15)
B2 B1 B5 B11 37.77(15)
B7 B1 B5 B11 101.15(17)
B6 B1 B5 B11 138.31(18)
Cl1 B1 B5 B11 -109.54(18)
B2 B1 B5 Cl5 148.39(16)
B7 B1 B5 Cl5 -148.23(16)
B6 B1 B5 Cl5 -111.1(2)
B11 B1 B5 Cl5 110.62(18)
Cl1 B1 B5 Cl5 1.1(3)
B10 B4 B5 B6 -37.42(15)
B9 B4 B5 B6 0.2(2)
Cl4 B4 B5 B6 -148.05(15)
B11 B4 B5 B6 100.63(17)
B3 B4 B5 B6 63.28(19)
B9 B4 B5 B10 37.58(15)
Cl4 B4 B5 B10 -110.63(18)
B11 B4 B5 B10 138.05(17)
B3 B4 B5 B10 100.70(17)
B10 B4 B5 B1 -100.66(17)
B9 B4 B5 B1 -63.08(19)
Cl4 B4 B5 B1 148.71(15)
B11 B4 B5 B1 37.39(15)
B3 B4 B5 B1 0.0(2)
B10 B4 B5 B11 -138.05(17)
B9 B4 B5 B11 -100.47(17)
Cl4 B4 B5 B11 111.32(17)
B3 B4 B5 B11 -37.35(15)
B10 B4 B5 Cl5 111.30(18)
B9 B4 B5 Cl5 148.88(15)
Cl4 B4 B5 Cl5 0.7(2)
B11 B4 B5 Cl5 -110.65(18)
B3 B4 B5 Cl5 -148.00(15)
B10 C26 B6 B5 40.37(15)
B7 C26 B6 B5 -103.34(16)
B8 C26 B6 B5 -67.0(2)
B9 C26 B6 B5 4.0(2)
B10 C26 B6 B1 103.13(17)
B7 C26 B6 B1 -40.58(15)
B8 C26 B6 B1 -4.2(2)
B9 C26 B6 B1 66.8(2)
B7 C26 B6 B10 -143.71(16)
B8 C26 B6 B10 -107.37(18)
B9 C26 B6 B10 -36.34(16)
B10 C26 B6 B7 143.71(16)
B8 C26 B6 B7 36.33(17)
B9 C26 B6 B7 107.37(18)
B10 B5 B6 C26 -39.57(15)
B1 B5 B6 C26 98.28(17)
B4 B5 B6 C26 -2.3(2)
B11 B5 B6 C26 61.1(2)
Cl5 B5 B6 C26 -151.02(15)
B10 B5 B6 B1 -137.85(18)
B4 B5 B6 B1 -100.62(17)
B11 B5 B6 B1 -37.18(16)
Cl5 B5 B6 B1 110.70(19)
B1 B5 B6 B10 137.85(18)
B4 B5 B6 B10 37.23(15)
B11 B5 B6 B10 100.67(19)
Cl5 B5 B6 B10 -111.45(18)
B10 B5 B6 B7 -100.55(19)
B1 B5 B6 B7 37.30(16)
B4 B5 B6 B7 -63.3(2)
B11 B5 B6 B7 0.1(2)
Cl5 B5 B6 B7 148.00(16)
B2 B1 B6 C26 2.1(2)
B7 B1 B6 C26 39.79(16)
B11 B1 B6 C26 -61.4(2)
B5 B1 B6 C26 -98.64(18)
Cl1 B1 B6 C26 150.86(16)
B2 B1 B6 B5 100.71(18)
B7 B1 B6 B5 138.43(18)
B11 B1 B6 B5 37.24(16)
Cl1 B1 B6 B5 -110.5(2)
B2 B1 B6 B10 63.0(2)
B7 B1 B6 B10 100.69(19)
B11 B1 B6 B10 -0.5(2)
B5 B1 B6 B10 -37.74(17)
Cl1 B1 B6 B10 -148.25(17)
B2 B1 B6 B7 -37.72(16)
B11 B1 B6 B7 -101.19(18)
B5 B1 B6 B7 -138.43(18)
Cl1 B1 B6 B7 111.1(2)
B10 C26 B7 B2 66.9(2)
B8 C26 B7 B2 -40.59(15)
B9 C26 B7 B2 -4.5(2)
B6 C26 B7 B2 102.57(17)
B10 C26 B7 B1 4.9(2)
B8 C26 B7 B1 -102.52(17)
B9 C26 B7 B1 -66.4(2)
B6 C26 B7 B1 40.63(15)
B10 C26 B7 B6 -35.71(17)
B8 C26 B7 B6 -143.16(17)
B9 C26 B7 B6 -107.1(2)
B10 C26 B7 B8 107.45(19)
B9 C26 B7 B8 36.10(18)
B6 C26 B7 B8 143.16(17)
B8 B2 B7 C26 40.00(16)
B1 B2 B7 C26 -98.74(17)
B11 B2 B7 C26 -61.2(2)
B3 B2 B7 C26 2.9(2)
Cl2 B2 B7 C26 151.39(16)
B8 B2 B7 B1 138.74(17)
B11 B2 B7 B1 37.50(16)
B3 B2 B7 B1 101.60(18)
Cl2 B2 B7 B1 -109.87(18)
B8 B2 B7 B6 101.09(18)
B1 B2 B7 B6 -37.66(16)
B11 B2 B7 B6 -0.2(2)
B3 B2 B7 B6 63.9(2)
Cl2 B2 B7 B6 -147.53(16)
B1 B2 B7 B8 -138.74(17)
B11 B2 B7 B8 -101.24(17)
B3 B2 B7 B8 -37.15(16)
Cl2 B2 B7 B8 111.38(19)
B2 B1 B7 C26 97.74(17)
B6 B1 B7 C26 -40.01(15)
B11 B1 B7 C26 60.41(19)
B5 B1 B7 C26 -3.1(2)
Cl1 B1 B7 C26 -152.32(15)
B6 B1 B7 B2 -137.74(17)
B11 B1 B7 B2 -37.32(15)
B5 B1 B7 B2 -100.84(17)
Cl1 B1 B7 B2 109.94(18)
B2 B1 B7 B6 137.74(17)
B11 B1 B7 B6 100.42(17)
B5 B1 B7 B6 36.91(16)
Cl1 B1 B7 B6 -112.32(18)
B2 B1 B7 B8 36.73(15)
B6 B1 B7 B8 -101.02(17)
B11 B1 B7 B8 -0.6(2)
B5 B1 B7 B8 -64.11(19)
Cl1 B1 B7 B8 146.67(15)
B5 B6 B7 C26 95.57(18)
B1 B6 B7 C26 133.19(17)
B10 B6 B7 C26 32.02(14)
C26 B6 B7 B2 -95.55(18)
B5 B6 B7 B2 0.0(2)
B1 B6 B7 B2 37.64(15)
B10 B6 B7 B2 -63.5(2)
C26 B6 B7 B1 -133.19(17)
B5 B6 B7 B1 -37.62(16)
B10 B6 B7 B1 -101.17(17)
C26 B6 B7 B8 -32.54(15)
B5 B6 B7 B8 63.0(2)
B1 B6 B7 B8 100.64(17)
B10 B6 B7 B8 -0.5(2)
B10 C26 B8 B2 -66.2(2)
B7 C26 B8 B2 40.77(15)
B9 C26 B8 B2 -102.81(17)
B6 C26 B8 B2 4.5(2)
B10 C26 B8 B3 -3.7(2)
B7 C26 B8 B3 103.27(17)
B9 C26 B8 B3 -40.31(15)
B6 C26 B8 B3 67.0(2)
B10 C26 B8 B7 -106.93(19)
B9 C26 B8 B7 -143.58(17)
B6 C26 B8 B7 -36.24(17)
B10 C26 B8 B9 36.65(17)
B7 C26 B8 B9 143.58(17)
B6 C26 B8 B9 107.34(19)
B1 B2 B8 C26 -2.9(2)
B7 B2 B8 C26 -39.97(15)
B11 B2 B8 C26 61.22(19)
B3 B2 B8 C26 98.76(17)
Cl2 B2 B8 C26 -151.13(15)
B1 B2 B8 B3 -101.62(17)
B7 B2 B8 B3 -138.73(17)
B11 B2 B8 B3 -37.55(15)
Cl2 B2 B8 B3 110.11(18)
B1 B2 B8 B7 37.11(16)
B11 B2 B8 B7 101.19(17)
B3 B2 B8 B7 138.73(17)
Cl2 B2 B8 B7 -111.16(18)
B1 B2 B8 B9 -63.7(2)
B7 B2 B8 B9 -100.82(18)
B11 B2 B8 B9 0.4(2)
B3 B2 B8 B9 37.92(16)
Cl2 B2 B8 B9 148.02(15)
B9 B3 B8 C26 39.54(15)
B2 B3 B8 C26 -97.99(17)
Cl3 B3 B8 C26 152.89(15)
B11 B3 B8 C26 -60.99(18)
B4 B3 B8 C26 2.0(2)
B9 B3 B8 B2 137.53(18)
Cl3 B3 B8 B2 -109.12(17)
B11 B3 B8 B2 36.99(14)
B4 B3 B8 B2 100.00(17)
B9 B3 B8 B7 100.50(18)
B2 B3 B8 B7 -37.03(15)
Cl3 B3 B8 B7 -146.15(15)
B11 B3 B8 B7 0.0(2)
B4 B3 B8 B7 62.97(19)
B2 B3 B8 B9 -137.53(18)
Cl3 B3 B8 B9 113.35(19)
B11 B3 B8 B9 -100.54(17)
B4 B3 B8 B9 -37.53(15)
B2 B7 B8 C26 132.89(17)
B1 B7 B8 C26 96.04(17)
B6 B7 B8 C26 32.63(15)
C26 B7 B8 B2 -132.89(17)
B1 B7 B8 B2 -36.85(15)
B6 B7 B8 B2 -100.26(17)
C26 B7 B8 B3 -95.64(17)
B2 B7 B8 B3 37.24(15)
B1 B7 B8 B3 0.4(2)
B6 B7 B8 B3 -63.01(19)
C26 B7 B8 B9 -32.13(15)
B2 B7 B8 B9 100.76(17)
B1 B7 B8 B9 63.91(19)
B6 B7 B8 B9 0.5(2)
B10 C26 B9 B4 -40.06(14)
B7 C26 B9 B4 66.9(2)
B8 C26 B9 B4 103.01(16)
B6 C26 B9 B4 -3.9(2)
B10 C26 B9 B3 -102.82(18)
B7 C26 B9 B3 4.2(2)
B8 C26 B9 B3 40.25(15)
B6 C26 B9 B3 -66.7(2)
B10 C26 B9 B8 -143.07(16)
B7 C26 B9 B8 -36.08(18)
B6 C26 B9 B8 -106.93(18)
B7 C26 B9 B10 107.0(2)
B8 C26 B9 B10 143.07(16)
B6 C26 B9 B10 36.15(16)
B10 B4 B9 C26 39.33(14)
B5 B4 B9 C26 2.1(2)
Cl4 B4 B9 C26 150.10(15)
B11 B4 B9 C26 -61.28(19)
B3 B4 B9 C26 -98.66(16)
B10 B4 B9 B3 137.99(16)
B5 B4 B9 B3 100.76(16)
Cl4 B4 B9 B3 -111.24(19)
B11 B4 B9 B3 37.38(15)
B10 B4 B9 B8 100.18(18)
B5 B4 B9 B8 62.9(2)
Cl4 B4 B9 B8 -149.06(16)
B11 B4 B9 B8 -0.4(2)
B3 B4 B9 B8 -37.81(15)
B5 B4 B9 B10 -37.23(15)
Cl4 B4 B9 B10 110.77(18)
B11 B4 B9 B10 -100.61(17)
B3 B4 B9 B10 -137.99(16)
B8 B3 B9 C26 -39.50(15)
B2 B3 B9 C26 -2.0(2)
Cl3 B3 B9 C26 -150.45(17)
B11 B3 B9 C26 60.9(2)
B4 B3 B9 C26 98.17(18)
B8 B3 B9 B4 -137.68(17)
B2 B3 B9 B4 -100.15(18)
Cl3 B3 B9 B4 111.38(19)
B11 B3 B9 B4 -37.24(15)
B2 B3 B9 B8 37.52(16)
Cl3 B3 B9 B8 -110.9(2)
B11 B3 B9 B8 100.44(17)
B4 B3 B9 B8 137.68(17)
B8 B3 B9 B10 -100.23(18)
B2 B3 B9 B10 -62.7(2)
Cl3 B3 B9 B10 148.83(17)
B11 B3 B9 B10 0.2(2)
B4 B3 B9 B10 37.45(15)
B2 B8 B9 C26 95.47(18)
B3 B8 B9 C26 133.60(17)
B7 B8 B9 C26 32.11(15)
C26 B8 B9 B4 -95.43(18)
B2 B8 B9 B4 0.0(2)
B3 B8 B9 B4 38.16(16)
B7 B8 B9 B4 -63.3(2)
C26 B8 B9 B3 -133.60(17)
B2 B8 B9 B3 -38.12(16)
B7 B8 B9 B3 -101.49(17)
C26 B8 B9 B10 -32.39(15)
B2 B8 B9 B10 63.08(19)
B3 B8 B9 B10 101.20(18)
B7 B8 B9 B10 -0.3(2)
B7 C26 B10 B5 -4.6(2)
B8 C26 B10 B5 66.5(2)
B9 C26 B10 B5 103.03(17)
B6 C26 B10 B5 -40.31(16)
B7 C26 B10 B4 -67.3(2)
B8 C26 B10 B4 3.7(2)
B9 C26 B10 B4 40.26(15)
B6 C26 B10 B4 -103.07(17)
B7 C26 B10 B6 35.72(16)
B8 C26 B10 B6 106.76(19)
B9 C26 B10 B6 143.34(16)
B7 C26 B10 B9 -107.61(18)
B8 C26 B10 B9 -36.57(17)
B6 C26 B10 B9 -143.34(16)
B6 B5 B10 C26 39.78(16)
B1 B5 B10 C26 2.2(2)
B4 B5 B10 C26 -98.47(17)
B11 B5 B10 C26 -61.0(2)
Cl5 B5 B10 C26 150.83(16)
B6 B5 B10 B4 138.25(17)
B1 B5 B10 B4 100.70(18)
B11 B5 B10 B4 37.45(15)
Cl5 B5 B10 B4 -110.7(2)
B1 B5 B10 B6 -37.55(16)
B4 B5 B10 B6 -138.25(17)
B11 B5 B10 B6 -100.80(18)
Cl5 B5 B10 B6 111.1(2)
B6 B5 B10 B9 100.77(18)
B1 B5 B10 B9 63.2(2)
B4 B5 B10 B9 -37.48(16)
B11 B5 B10 B9 0.0(2)
Cl5 B5 B10 B9 -148.17(16)
B9 B4 B10 C26 -39.50(15)
B5 B4 B10 C26 98.66(17)
Cl4 B4 B10 C26 -150.93(17)
B11 B4 B10 C26 61.3(2)
B3 B4 B10 C26 -2.1(2)
B9 B4 B10 B5 -138.16(17)
Cl4 B4 B10 B5 110.4(2)
B11 B4 B10 B5 -37.40(16)
B3 B4 B10 B5 -100.74(17)
B9 B4 B10 B6 -100.83(18)
B5 B4 B10 B6 37.33(16)
Cl4 B4 B10 B6 147.74(17)
B11 B4 B10 B6 -0.1(2)
B3 B4 B10 B6 -63.4(2)
B5 B4 B10 B9 138.16(17)
Cl4 B4 B10 B9 -111.4(2)
B11 B4 B10 B9 100.75(18)
B3 B4 B10 B9 37.41(15)
B5 B6 B10 C26 -133.52(17)
B1 B6 B10 C26 -95.48(18)
B7 B6 B10 C26 -32.02(14)
C26 B6 B10 B5 133.52(17)
B1 B6 B10 B5 38.04(16)
B7 B6 B10 B5 101.50(17)
C26 B6 B10 B4 95.84(18)
B5 B6 B10 B4 -37.69(16)
B1 B6 B10 B4 0.4(2)
B7 B6 B10 B4 63.8(2)
C26 B6 B10 B9 32.37(15)
B5 B6 B10 B9 -101.16(17)
B1 B6 B10 B9 -63.1(2)
B7 B6 B10 B9 0.3(2)
B4 B9 B10 C26 133.62(16)
B3 B9 B10 C26 95.73(17)
B8 B9 B10 C26 32.46(14)
C26 B9 B10 B5 -95.85(17)
B4 B9 B10 B5 37.78(16)
B3 B9 B10 B5 -0.1(2)
B8 B9 B10 B5 -63.4(2)
C26 B9 B10 B4 -133.62(16)
B3 B9 B10 B4 -37.89(15)
B8 B9 B10 B4 -101.16(17)
C26 B9 B10 B6 -32.50(15)
B4 B9 B10 B6 101.13(17)
B3 B9 B10 B6 63.2(2)
B8 B9 B10 B6 0.0(2)
B8 B2 B11 B1 -101.46(17)
B7 B2 B11 B1 -37.38(15)
B3 B2 B11 B1 -138.89(15)
Cl2 B2 B11 B1 110.42(18)
B8 B2 B11 Cl6 148.18(16)
B1 B2 B11 Cl6 -110.36(19)
B7 B2 B11 Cl6 -147.74(16)
B3 B2 B11 Cl6 110.75(18)
Cl2 B2 B11 Cl6 0.1(3)
B8 B2 B11 B5 -63.9(2)
B1 B2 B11 B5 37.61(15)
B7 B2 B11 B5 0.2(2)
B3 B2 B11 B5 -101.29(16)
Cl2 B2 B11 B5 148.02(15)
B8 B2 B11 B4 -0.6(2)
B1 B2 B11 B4 100.83(17)
B7 B2 B11 B4 63.4(2)
B3 B2 B11 B4 -38.07(15)
Cl2 B2 B11 B4 -148.76(15)
B8 B2 B11 B3 37.43(15)
B1 B2 B11 B3 138.89(15)
B7 B2 B11 B3 101.52(17)
Cl2 B2 B11 B3 -110.69(18)
B7 B1 B11 B2 37.27(15)
B6 B1 B11 B2 100.79(18)
B5 B1 B11 B2 137.77(16)
Cl1 B1 B11 B2 -110.58(18)
B2 B1 B11 Cl6 110.83(18)
B7 B1 B11 Cl6 148.10(15)
B6 B1 B11 Cl6 -148.38(16)
B5 B1 B11 Cl6 -111.39(18)
Cl1 B1 B11 Cl6 0.3(3)
B2 B1 B11 B5 -137.77(16)
B7 B1 B11 B5 -100.50(17)
B6 B1 B11 B5 -36.99(16)
Cl1 B1 B11 B5 111.64(19)
B2 B1 B11 B4 -100.33(17)
B7 B1 B11 B4 -63.1(2)
B6 B1 B11 B4 0.5(2)
B5 B1 B11 B4 37.44(16)
Cl1 B1 B11 B4 149.09(16)
B2 B1 B11 B3 -36.69(14)
B7 B1 B11 B3 0.6(2)
B6 B1 B11 B3 64.1(2)
B5 B1 B11 B3 101.08(16)
Cl1 B1 B11 B3 -147.28(15)
B6 B5 B11 B2 -0.2(2)
B10 B5 B11 B2 63.4(2)
B1 B5 B11 B2 -37.37(15)
B4 B5 B11 B2 100.71(17)
Cl5 B5 B11 B2 -148.24(16)
B6 B5 B11 B1 37.16(16)
B10 B5 B11 B1 100.74(18)
B4 B5 B11 B1 138.08(17)
Cl5 B5 B11 B1 -110.9(2)
B6 B5 B11 Cl6 147.65(16)
B10 B5 B11 Cl6 -148.77(15)
B1 B5 B11 Cl6 110.49(19)
B4 B5 B11 Cl6 -111.43(18)
Cl5 B5 B11 Cl6 -0.4(3)
B6 B5 B11 B4 -100.92(19)
B10 B5 B11 B4 -37.34(15)
B1 B5 B11 B4 -138.08(17)
Cl5 B5 B11 B4 111.05(19)
B6 B5 B11 B3 -63.4(2)
B10 B5 B11 B3 0.2(2)
B1 B5 B11 B3 -100.59(17)
B4 B5 B11 B3 37.49(15)
Cl5 B5 B11 B3 148.54(16)
B10 B4 B11 B2 -63.1(2)
B9 B4 B11 B2 0.7(2)
B5 B4 B11 B2 -100.31(17)
Cl4 B4 B11 B2 149.28(16)
B3 B4 B11 B2 37.91(15)
B10 B4 B11 B1 -0.2(2)
B9 B4 B11 B1 63.5(2)
B5 B4 B11 B1 -37.47(16)
Cl4 B4 B11 B1 -147.89(17)
B3 B4 B11 B1 100.75(17)
B10 B4 B11 Cl6 148.30(17)
B9 B4 B11 Cl6 -147.97(16)
B5 B4 B11 Cl6 111.07(19)
Cl4 B4 B11 Cl6 0.7(3)
B3 B4 B11 Cl6 -110.71(19)
B10 B4 B11 B5 37.23(16)
B9 B4 B11 B5 100.96(18)
Cl4 B4 B11 B5 -110.4(2)
B3 B4 B11 B5 138.22(17)
B10 B4 B11 B3 -100.98(18)
B9 B4 B11 B3 -37.26(16)
B5 B4 B11 B3 -138.22(17)
Cl4 B4 B11 B3 111.36(19)
B8 B3 B11 B2 -36.87(14)
B9 B3 B11 B2 -100.24(17)
Cl3 B3 B11 B2 109.94(17)
B4 B3 B11 B2 -137.40(15)
B8 B3 B11 B1 -0.33(19)
B9 B3 B11 B1 -63.70(19)
B2 B3 B11 B1 36.54(14)
Cl3 B3 B11 B1 146.48(15)
B4 B3 B11 B1 -100.86(16)
B8 B3 B11 Cl6 -147.79(15)
B9 B3 B11 Cl6 148.84(15)
B2 B3 B11 Cl6 -110.92(17)
Cl3 B3 B11 Cl6 -1.0(2)
B4 B3 B11 Cl6 111.68(17)
B8 B3 B11 B5 63.15(19)
B9 B3 B11 B5 -0.2(2)
B2 B3 B11 B5 100.02(17)
Cl3 B3 B11 B5 -150.04(15)
B4 B3 B11 B5 -37.38(15)
B8 B3 B11 B4 100.53(16)
B9 B3 B11 B4 37.16(15)
B2 B3 B11 B4 137.40(15)
Cl3 B3 B11 B4 -112.66(17)
